data_1521250
loop_
_publ_author_name
'Istomin, S.Ya.'
'Koehler, J.'
'Simon, A.'

_publ_section_title
;
 Crystal structure of beta-(Zr N Cl) refined from X-ray powder diffraction
 data, electronic band structures of beta-(Zr N Cl) and superconducting
 Lix Zr N Cl
;
_journal_name_full 'Physica C (Amsterdam)'
_journal_page_first 219
_journal_page_last 228
_journal_volume 319
_journal_year 1999
_chemical_formula_sum 'Cl N Zr'
_chemical_name_systematic 'Zr N Cl'
_space_group_IT_number 166
_symmetry_space_group_name_Hall '-R 3 2"'
_symmetry_space_group_name_H-M 'R -3 m :H'
_cell_angle_alpha 90
_cell_angle_beta 90
_cell_angle_gamma 120
_cell_formula_units_Z 6
_cell_length_a 3.60388
_cell_length_b 3.60388
_cell_length_c 27.67189
_cell_volume 311.251
_citation_journal_id_ASTM PHYCE6
_cod_data_source_file Istomin_PHYCE6_1999_627.cif
_cod_data_source_block Cl1N1Zr1
_cod_original_cell_volume 311.2505
_cod_original_formula_sum 'Cl1 N1 Zr1'
_cod_database_code 1521250

loop_
_symmetry_equiv_pos_as_xyz
x,y,z
-y,x-y,z
-x+y,-x,z
y,x,-z
-x,-x+y,-z
x-y,-y,-z
-x,-y,-z
y,-x+y,-z
x-y,x,-z
-y,-x,z
x,x-y,z
-x+y,y,z
x+2/3,y+1/3,z+1/3
-y+2/3,x-y+1/3,z+1/3
-x+y+2/3,-x+1/3,z+1/3
y+2/3,x+1/3,-z+1/3
-x+2/3,-x+y+1/3,-z+1/3
x-y+2/3,-y+1/3,-z+1/3
-x+2/3,-y+1/3,-z+1/3
y+2/3,-x+y+1/3,-z+1/3
x-y+2/3,x+1/3,-z+1/3
-y+2/3,-x+1/3,z+1/3
x+2/3,x-y+1/3,z+1/3
-x+y+2/3,y+1/3,z+1/3
x+1/3,y+2/3,z+2/3
-y+1/3,x-y+2/3,z+2/3
-x+y+1/3,-x+2/3,z+2/3
y+1/3,x+2/3,-z+2/3
-x+1/3,-x+y+2/3,-z+2/3
x-y+1/3,-y+2/3,-z+2/3
-x+1/3,-y+2/3,-z+2/3
y+1/3,-x+y+2/3,-z+2/3
x-y+1/3,x+2/3,-z+2/3
-y+1/3,-x+2/3,z+2/3
x+1/3,x-y+2/3,z+2/3
-x+y+1/3,y+2/3,z+2/3

loop_
_atom_site_label
_atom_site_type_symbol
_atom_site_fract_x
_atom_site_fract_y
_atom_site_fract_z
_atom_site_occupancy
_atom_site_U_iso_or_equiv
Cl1 Cl-1 0 0 0.3868 1 0.0
N1 N-3 0 0 0.2039 1 0.0
Zr1 Zr+4 0 0 0.1194 1 0.0
